data_4319475
loop_
_publ_author_name
'Hitoshi Miyasaka'
'Rodolphe Cl\'erac'
'Cristian S. Campos-Fern\'andez'
'Kim R. Dunbar'

_publ_section_title
;
 Metal-Metal Bonded Diruthenium(II, III) Assemblies with the Polycyano
 Anionic Linkers N(CN)2-, C(CN)3-, and 1,4-Dicyanamido-2,5-dimethylbenzene
 (DM-Dicyd2-): Syntheses, Structures, and Magnetic Properties
;
_journal_name_full 'Inorganic Chemistry'
_journal_page_first 1663
_journal_page_last 1671
_journal_paper_doi 10.1021/ic001183t
_journal_volume 40
_journal_year 2001
_chemical_formula_sum 'C12 H15 N4 O8 Ru2'
_chemical_formula_weight 545.613
_chemical_name_systematic
;
  ?
;
_space_group_IT_number 12
_symmetry_cell_setting monoclinic
_symmetry_space_group_name_Hall '-C 2y'
_symmetry_space_group_name_H-M 'C 1 2/m 1'
_atom_sites_solution_hydrogens geom
_atom_sites_solution_primary direct
_atom_sites_solution_secondary difmap
_audit_creation_method SHELXL-97
_cell_angle_alpha 90.00
_cell_angle_beta 101.83(3)
_cell_angle_gamma 90.00
_cell_formula_units_Z 2
_cell_length_a 10.174(2)
_cell_length_b 13.016(3)
_cell_length_c 7.0750(14)
_cell_measurement_temperature 100(2)
_cell_volume 917.0(3)
_computing_cell_refinement 'Bruker XSCANS'
_computing_data_collection 'Bruker XSCANS'
_computing_data_reduction 'Bruker SHELXTL'
_computing_molecular_graphics 'Bruker SHELXTL'
_computing_publication_material 'Bruker SHELXTL'
_computing_structure_refinement 'SHELXL-97 (Sheldrick, 1997)'
_computing_structure_solution 'SHELXS-97 (Sheldrick, 1990)'
_diffrn_ambient_temperature 293(2)
_diffrn_measured_fraction_theta_full 0.982
_diffrn_measured_fraction_theta_max 0.982
_diffrn_measurement_device_type 'Bruker P4'
_diffrn_measurement_method '\w scans'
_diffrn_radiation_monochromator graphite
_diffrn_radiation_source 'fine-focus sealed tube'
_diffrn_radiation_type MoK\a
_diffrn_radiation_wavelength 0.71073
_diffrn_reflns_av_R_equivalents 0.0636
_diffrn_reflns_av_sigmaI/netI 0.0590
_diffrn_reflns_limit_h_max 13
_diffrn_reflns_limit_h_min -13
_diffrn_reflns_limit_k_max 17
_diffrn_reflns_limit_k_min -16
_diffrn_reflns_limit_l_max 8
_diffrn_reflns_limit_l_min -9
_diffrn_reflns_number 4357
_diffrn_reflns_theta_full 28.31
_diffrn_reflns_theta_max 28.31
_diffrn_reflns_theta_min 2.58
_exptl_absorpt_coefficient_mu 1.661
_exptl_absorpt_correction_type none
_exptl_crystal_density_diffrn 2.090
_exptl_crystal_density_method 'not measured'
_exptl_crystal_F_000 534
_exptl_crystal_size_max 0.15
_exptl_crystal_size_mid 0.12
_exptl_crystal_size_min 0.08
_refine_diff_density_max 1.648
_refine_diff_density_min -3.235
_refine_diff_density_rms 0.246
_refine_ls_extinction_method none
_refine_ls_goodness_of_fit_ref 0.946
_refine_ls_hydrogen_treatment mixed
_refine_ls_matrix_type full
_refine_ls_number_parameters 87
_refine_ls_number_reflns 1168
_refine_ls_number_restraints 0
_refine_ls_restrained_S_all 0.946
_refine_ls_R_factor_all 0.0676
_refine_ls_R_factor_gt 0.0511
_refine_ls_shift/su_max 0.090
_refine_ls_shift/su_mean 0.009
_refine_ls_structure_factor_coef Fsqd
_refine_ls_weighting_details 'calc w=1/[\s^2^(Fo^2^)+(0.1026P)^2^+0.0000P] where P=(Fo^2^+2Fc^2^)/3'
_refine_ls_weighting_scheme calc
_refine_ls_wR_factor_gt 0.1257
_refine_ls_wR_factor_ref 0.1356
_reflns_number_gt 932
_reflns_number_total 1168
_reflns_threshold_expression >2sigma(I)
_cod_data_source_file ic001183t_1.cif
_cod_data_source_block RuOAc(N(CN)2)
_cod_depositor_comments
;
The following automatic conversions were performed:

'_symmetry_cell_setting' value 'Monoclinic' changed to 'monoclinic'
according to the built-in table from CIF Core dictionary named
'cif_core.dic' version 2.4.1 from 2010-06-29.

Automatic conversion script
Id: cif_fix_values 1646 2011-03-28 12:23:43Z adriana 
;
_cod_database_code 4319475

loop_
_symmetry_equiv_pos_as_xyz
'x, y, z'
'-x, y, -z'
'x+1/2, y+1/2, z'
'-x+1/2, y+1/2, -z'
'-x, -y, -z'
'x, -y, z'
'-x+1/2, -y+1/2, -z'
'x+1/2, -y+1/2, z'

loop_
_atom_site_label
_atom_site_type_symbol
_atom_site_fract_x
_atom_site_fract_y
_atom_site_fract_z
_atom_site_U_iso_or_equiv
_atom_site_adp_type
_atom_site_occupancy
_atom_site_symmetry_multiplicity
_atom_site_calc_flag
_atom_site_refinement_flags
_atom_site_disorder_assembly
_atom_site_disorder_group
Ru1 Ru -0.40530(5) -0.5000 0.11830(8) 0.0124(2) Uani 1 2 d S . .
O2 O -0.4875(4) -0.3906(3) 0.2599(6) 0.0186(8) Uani 1 1 d . . .
O1 O -0.3255(4) -0.3917(3) -0.0295(6) 0.0194(8) Uani 1 1 d . . .
C1 C -0.6065(5) -0.3600(4) 0.1907(8) 0.0184(11) Uani 1 1 d . . .
C2 C -0.6710(7) -0.2851(5) 0.3033(9) 0.0276(14) Uani 1 1 d . . .
H2A H -0.7598 -0.2692 0.2329 0.041 Uiso 1 1 calc R . .
H2B H -0.6185 -0.2233 0.3235 0.041 Uiso 1 1 calc R . .
H2C H -0.6763 -0.3146 0.4259 0.041 Uiso 1 1 calc R . .
C5 C -0.5000 -0.147(3) 0.0000 0.151(11) Uani 1 2 d S . .
N5 N -0.480(2) -0.0474(17) 0.068(4) 0.039(7) Uani 0.25 1 d P . .
N1 N -0.2150(8) -0.5000 0.3477(13) 0.0305(18) Uani 1 2 d S . .
N2 N -0.026(2) -0.4437(17) 0.596(3) 0.040(7) Uani 0.25 1 d P . .
C3A C -0.125(2) -0.5000 0.464(3) 0.053(8) Uani 0.50 2 d SP . .
C3 C -0.105(2) -0.4728(15) 0.374(4) 0.017(5) Uani 0.25 1 d P . .

loop_
_atom_site_aniso_label
_atom_site_aniso_U_11
_atom_site_aniso_U_22
_atom_site_aniso_U_33
_atom_site_aniso_U_23
_atom_site_aniso_U_13
_atom_site_aniso_U_12
Ru1 0.0094(3) 0.0193(4) 0.0093(3) 0.000 0.0040(2) 0.000
O2 0.0184(18) 0.023(2) 0.015(2) -0.0033(16) 0.0032(15) 0.0029(15)
O1 0.0158(18) 0.026(2) 0.015(2) 0.0026(17) 0.0007(15) -0.0033(16)
C1 0.023(3) 0.020(3) 0.014(3) 0.002(2) 0.007(2) 0.003(2)
C2 0.029(3) 0.035(4) 0.020(3) -0.007(3) 0.008(2) 0.012(3)
C5 0.049(10) 0.33(4) 0.084(14) 0.000 0.035(10) 0.000
N5 0.018(11) 0.053(13) 0.054(16) 0.045(11) 0.029(12) 0.038(10)
N1 0.023(4) 0.032(4) 0.031(4) 0.000 -0.008(3) 0.000
N2 0.024(11) 0.046(14) 0.040(14) -0.038(12) -0.015(10) 0.001(10)
C3A 0.019(10) 0.13(3) 0.010(11) 0.000 0.007(9) 0.000
C3 0.020(11) 0.009(11) 0.025(13) 0.006(8) 0.009(10) 0.001(7)

loop_
_atom_type_symbol
_atom_type_description
_atom_type_scat_dispersion_real
_atom_type_scat_dispersion_imag
_atom_type_scat_source
C C 0.0033 0.0016 'International Tables Vol C Tables 4.2.6.8 and 6.1.1.4'
H H 0.0000 0.0000 'International Tables Vol C Tables 4.2.6.8 and 6.1.1.4'
N N 0.0061 0.0033 'International Tables Vol C Tables 4.2.6.8 and 6.1.1.4'
O O 0.0106 0.0060 'International Tables Vol C Tables 4.2.6.8 and 6.1.1.4'
Ru Ru -1.2594 0.8363 'International Tables Vol C Tables 4.2.6.8 and 6.1.1.4'

loop_
_geom_angle_atom_site_label_1
_geom_angle_atom_site_label_2
_geom_angle_atom_site_label_3
_geom_angle
_geom_angle_site_symmetry_1
_geom_angle_site_symmetry_3
_geom_angle_publ_flag
O2 Ru1 O2 89.7(2) . 6_545 ?
O2 Ru1 O1 178.62(14) . 6_545 ?
O2 Ru1 O1 90.92(17) 6_545 6_545 ?
O2 Ru1 O1 90.92(17) . . ?
O2 Ru1 O1 178.62(14) 6_545 . ?
O1 Ru1 O1 88.4(2) 6_545 . ?
O2 Ru1 N1 91.4(2) . . ?
O2 Ru1 N1 91.4(2) 6_545 . ?
O1 Ru1 N1 89.8(2) 6_545 . ?
O1 Ru1 N1 89.8(2) . . ?
O2 Ru1 Ru1 89.45(11) . 5_445 ?
O2 Ru1 Ru1 89.45(11) 6_545 5_445 ?
O1 Ru1 Ru1 89.35(11) 6_545 5_445 ?
O1 Ru1 Ru1 89.35(11) . 5_445 ?
N1 Ru1 Ru1 178.8(2) . 5_445 ?
C1 O2 Ru1 119.2(4) . . ?
C1 O1 Ru1 119.1(3) 2_455 . ?
O2 C1 O1 122.8(5) . 2_455 ?
O2 C1 C2 119.1(5) . . ?
O1 C1 C2 118.1(5) 2_455 . ?
N5 C5 N5 41(2) . 2_455 ?
N5 N5 N5 90.000(2) 2_455 6 ?
N5 N5 C5 69.5(12) 2_455 . ?
N5 N5 C5 159.5(12) 6 . ?
N5 N5 N5 52(2) 2_455 5_455 ?
N5 N5 N5 38(2) 6 5_455 ?
C5 N5 N5 122(3) . 5_455 ?
C3A N1 C3 41.0(12) . 6_545 ?
C3A N1 C3 41.0(12) . . ?
C3 N1 C3 36(2) 6_545 . ?
C3A N1 Ru1 177.8(15) . . ?
C3 N1 Ru1 140.9(14) 6_545 . ?
C3 N1 Ru1 140.9(14) . . ?
C3 N2 C3A 119.9(17) 2_556 . ?
C3 N2 N2 73.8(13) 2_556 6_545 ?
C3A N2 N2 59.1(11) . 6_545 ?
C3 N2 N2 69.1(19) 2_556 2_556 ?
C3A N2 N2 75.3(18) . 2_556 ?
N2 N2 N2 90.000(3) 6_545 2_556 ?
C3 N2 C3 111.0(19) 2_556 . ?
C3A N2 C3 28.4(10) . . ?
N2 N2 C3 76.8(11) 6_545 . ?
N2 N2 C3 50.0(14) 2_556 . ?
C3 N2 C3 23.6(14) 2_556 5_546 ?
C3A N2 C3 100.7(14) . 5_546 ?
N2 N2 C3 50.2(10) 6_545 5_546 ?
N2 N2 C3 73.4(15) 2_556 5_546 ?
C3 N2 C3 101.1(15) . 5_546 ?
C3 N2 C3A 23.5(12) 2_556 5_546 ?
C3A N2 C3A 98.9(15) . 5_546 ?
N2 N2 C3A 66.3(8) 6_545 5_546 ?
N2 N2 C3A 49.3(13) 2_556 5_546 ?
C3 N2 C3A 87.6(13) . 5_546 ?
C3 N2 C3A 25.6(8) 5_546 5_546 ?
C3 C3A C3 53(3) 6_545 . ?
C3 C3A N1 73(3) 6_545 . ?
C3 C3A N1 73(3) . . ?
C3 C3A N2 120(3) 6_545 . ?
C3 C3A N2 92(2) . . ?
N1 C3A N2 149.1(10) . . ?
C3 C3A N2 92(2) 6_545 6_545 ?
C3 C3A N2 120(3) . 6_545 ?
N1 C3A N2 149.1(10) . 6_545 ?
N2 C3A N2 62(2) . 6_545 ?
C3 C3A N2 68(2) 6_545 2_556 ?
C3 C3A N2 43(2) . 2_556 ?
N1 C3A N2 116.1(18) . 2_556 ?
N2 C3A N2 55.4(18) . 2_556 ?
N2 C3A N2 81.1(15) 6_545 2_556 ?
C3 C3A N2 43(2) 6_545 5_546 ?
C3 C3A N2 68(2) . 5_546 ?
N1 C3A N2 116.1(18) . 5_546 ?
N2 C3A N2 81.1(15) . 5_546 ?
N2 C3A N2 55.4(18) 6_545 5_546 ?
N2 C3A N2 47.4(16) 2_556 5_546 ?
C3 C3 C3A 63.4(16) 6_545 . ?
C3 C3 N1 72.1(10) 6_545 . ?
C3A C3 N1 66(2) . . ?
C3 C3 N2 106.2(13) 6_545 2_556 ?
C3A C3 N2 113(3) . 2_556 ?
N1 C3 N2 178(2) . 2_556 ?
C3 C3 N2 103.2(11) 6_545 . ?
C3A C3 N2 59(2) . . ?
N1 C3 N2 119(2) . . ?
N2 C3 N2 61(2) 2_556 . ?
C3 C3 N2 50.2(10) 6_545 5_546 ?
C3A C3 N2 86(2) . 5_546 ?
N1 C3 N2 122.3(16) . 5_546 ?
N2 C3 N2 55.9(18) 2_556 5_546 ?
N2 C3 N2 78.9(15) . 5_546 ?

loop_
_geom_bond_atom_site_label_1
_geom_bond_atom_site_label_2
_geom_bond_distance
_geom_bond_site_symmetry_2
_geom_bond_publ_flag
Ru1 O2 2.019(4) . ?
Ru1 O2 2.019(4) 6_545 ?
Ru1 O1 2.021(4) 6_545 ?
Ru1 O1 2.021(4) . ?
Ru1 N1 2.257(8) . ?
Ru1 Ru1 2.2788(14) 5_445 ?
O2 C1 1.273(7) . ?
O1 C1 1.275(7) 2_455 ?
C1 O1 1.275(7) 2_455 ?
C1 C2 1.493(7) . ?
C5 N5 1.38(3) . ?
C5 N5 1.38(3) 2_455 ?
N5 N5 0.96(5) 2_455 ?
N5 N5 1.23(4) 6 ?
N5 N5 1.57(4) 5_455 ?
N1 C3A 1.10(2) . ?
N1 C3 1.15(2) 6_545 ?
N1 C3 1.15(2) . ?
N2 C3 1.36(3) 2_556 ?
N2 C3A 1.43(2) . ?
N2 N2 1.46(4) 6_545 ?
N2 N2 1.55(5) 2_556 ?
N2 C3 1.66(3) . ?
N2 C3 1.70(3) 5_546 ?
N2 C3A 1.82(3) 5_546 ?
C3A C3 0.79(2) 6_545 ?
C3A C3 0.79(2) . ?
C3A N2 1.43(2) 6_545 ?
C3A N2 1.82(3) 2_556 ?
C3A N2 1.82(3) 5_546 ?
C3 C3 0.71(4) 6_545 ?
C3 N2 1.36(3) 2_556 ?
C3 N2 1.70(3) 5_546 ?
